data_4510444
loop_
_publ_author_name
'Han, Lu-Lu'
'Zhang, Xi-Ying'
'Chen, Jiang-Shan'
'Li, Zhong-Hui'
'Sun, Dao-Feng'
'Wang, Xing-Po'
'Sun, Di'

_publ_section_title
;
 Silver(I)/Bipyrazole/Dicarboxylate Interpenetrated Coordination Networks:
 Spontaneous Chiral Resolution, Modulation of Topologies, Water Clusters,
 and Photoluminescences
;
_journal_issue 5
_journal_name_full 'Crystal Growth &amp; Design'
_journal_page_first 2230
_journal_paper_doi 10.1021/cg401805x
_journal_volume 14
_journal_year 2014
_chemical_formula_sum 'C17 H23 Ag N6 O2'
_chemical_formula_weight 451.28
_chemical_name_systematic
; 
 ? 
;
_space_group_IT_number 142
_symmetry_cell_setting tetragonal
_symmetry_space_group_name_Hall '-I 4bd 2c'
_symmetry_space_group_name_H-M 'I 41/a c d :2'
_atom_sites_solution_hydrogens geom
_atom_sites_solution_primary direct
_atom_sites_solution_secondary difmap
_audit_creation_method SHELXL-97
_cell_angle_alpha 90.00
_cell_angle_beta 90.00
_cell_angle_gamma 90.00
_cell_formula_units_Z 32
_cell_length_a 23.1175(6)
_cell_length_b 23.1175(6)
_cell_length_c 28.1024(15)
_cell_measurement_temperature 298(2)
_cell_volume 15018.5(10)
_computing_structure_refinement 'SHELXL-97 (Sheldrick, 1997)'
_computing_structure_solution 'SHELXS-97 (Sheldrick, 1990)'
_diffrn_ambient_temperature 298(2)
_diffrn_measured_fraction_theta_full 1.000
_diffrn_measured_fraction_theta_max 1.000
_diffrn_radiation_monochromator graphite
_diffrn_radiation_source 'fine-focus sealed tube'
_diffrn_radiation_type MoK\a
_diffrn_radiation_wavelength 0.71073
_diffrn_reflns_av_R_equivalents 0.0463
_diffrn_reflns_av_sigmaI/netI 0.0214
_diffrn_reflns_limit_h_max 27
_diffrn_reflns_limit_h_min -27
_diffrn_reflns_limit_k_max 27
_diffrn_reflns_limit_k_min -18
_diffrn_reflns_limit_l_max 33
_diffrn_reflns_limit_l_min -33
_diffrn_reflns_number 35646
_diffrn_reflns_theta_full 25.00
_diffrn_reflns_theta_max 25.00
_diffrn_reflns_theta_min 1.76
_exptl_absorpt_coefficient_mu 1.098
_exptl_absorpt_correction_T_max 0.8888
_exptl_absorpt_correction_T_min 0.8526
_exptl_crystal_density_diffrn 1.597
_exptl_crystal_density_method 'not measured'
_exptl_crystal_F_000 7360
_exptl_crystal_size_max 0.15
_exptl_crystal_size_mid 0.13
_exptl_crystal_size_min 0.11
_refine_diff_density_max 0.358
_refine_diff_density_min -0.464
_refine_diff_density_rms 0.058
_refine_ls_extinction_method none
_refine_ls_goodness_of_fit_ref 1.021
_refine_ls_hydrogen_treatment mixed
_refine_ls_matrix_type full
_refine_ls_number_parameters 266
_refine_ls_number_reflns 3320
_refine_ls_number_restraints 18
_refine_ls_restrained_S_all 1.023
_refine_ls_R_factor_all 0.0433
_refine_ls_R_factor_gt 0.0307
_refine_ls_shift/su_max 0.001
_refine_ls_shift/su_mean 0.000
_refine_ls_structure_factor_coef Fsqd
_refine_ls_weighting_details 'calc w=1/[\s^2^(Fo^2^)+(0.0346P)^2^+36.2213P] where P=(Fo^2^+2Fc^2^)/3'
_refine_ls_weighting_scheme calc
_refine_ls_wR_factor_gt 0.0737
_refine_ls_wR_factor_ref 0.0816
_reflns_number_gt 2630
_reflns_number_total 3320
_reflns_threshold_expression >2sigma(I)
_cod_data_source_file cg401805x_si_002.cif
_cod_data_source_block 2
_cod_depositor_comments
;
The following automatic conversions were performed:

'_symmetry_cell_setting' value 'Tetragonal' changed to 'tetragonal'
according to
/usr/data/users/saulius/crontab/automatic-downloads/rss-feeds/ACS/lib/dictionaries/cif_core.dic
dictionary named 'cif_core.dic' version 2.4.2 from 2011-04-26.

Automatic conversion script
Id: cif_fix_values 2281 2013-09-26 08:29:07Z andrius 

 Adding full bibliography for 4510442--4510449.cif.
;
_cod_original_sg_symbol_H-M I4(1)/acd
_cod_database_code 4510444

loop_
_symmetry_equiv_pos_as_xyz
'x, y, z'
'-x+1/2, -y, z+1/2'
'-y+1/4, x+3/4, z+1/4'
'y+1/4, -x+1/4, z+3/4'
'-x+1/2, y, -z'
'x, -y, -z+1/2'
'y+1/4, x+3/4, -z+3/4'
'-y+1/4, -x+1/4, -z+1/4'
'x+1/2, y+1/2, z+1/2'
'-x+1, -y+1/2, z+1'
'-y+3/4, x+5/4, z+3/4'
'y+3/4, -x+3/4, z+5/4'
'-x+1, y+1/2, -z+1/2'
'x+1/2, -y+1/2, -z+1'
'y+3/4, x+5/4, -z+5/4'
'-y+3/4, -x+3/4, -z+3/4'
'-x, -y, -z'
'x-1/2, y, -z-1/2'
'y-1/4, -x-3/4, -z-1/4'
'-y-1/4, x-1/4, -z-3/4'
'x-1/2, -y, z'
'-x, y, z-1/2'
'-y-1/4, -x-3/4, z-3/4'
'y-1/4, x-1/4, z-1/4'
'-x+1/2, -y+1/2, -z+1/2'
'x, y+1/2, -z'
'y+1/4, -x-1/4, -z+1/4'
'-y+1/4, x+1/4, -z-1/4'
'x, -y+1/2, z+1/2'
'-x+1/2, y+1/2, z'
'-y+1/4, -x-1/4, z-1/4'
'y+1/4, x+1/4, z+1/4'

loop_
_atom_site_label
_atom_site_type_symbol
_atom_site_fract_x
_atom_site_fract_y
_atom_site_fract_z
_atom_site_U_iso_or_equiv
_atom_site_adp_type
_atom_site_occupancy
_atom_site_symmetry_multiplicity
_atom_site_calc_flag
_atom_site_refinement_flags
Ag1 Ag 0.443006(11) 0.503874(12) 0.473778(10) 0.05041(12) Uani 1 1 d .
C1 C 0.31294(14) 0.50459(14) 0.53322(12) 0.0463(8) Uani 1 1 d .
H1A H 0.3457 0.5088 0.5540 0.069 Uiso 1 1 calc R
H1B H 0.2783 0.5010 0.5519 0.069 Uiso 1 1 calc R
H1C H 0.3100 0.5380 0.5130 0.069 Uiso 1 1 calc R
C2 C 0.32037(13) 0.45245(13) 0.50371(11) 0.0379(7) Uani 1 1 d .
C3 C 0.28037(13) 0.40968(13) 0.49264(12) 0.0398(7) Uani 1 1 d .
C4 C 0.30946(14) 0.37211(14) 0.46336(13) 0.0463(8) Uani 1 1 d .
C5 C 0.29091(19) 0.31884(16) 0.43833(17) 0.0687(12) Uani 1 1 d .
H5A H 0.2626 0.3285 0.4147 0.103 Uiso 1 1 calc R
H5B H 0.2744 0.2923 0.4608 0.103 Uiso 1 1 calc R
H5C H 0.3237 0.3012 0.4233 0.103 Uiso 1 1 calc R
C6 C 0.59540(18) 0.44469(15) 0.33318(14) 0.0602(10) Uani 1 1 d .
H6A H 0.6362 0.4394 0.3381 0.090 Uiso 1 1 calc R
H6B H 0.5889 0.4600 0.3019 0.090 Uiso 1 1 calc R
H6C H 0.5760 0.4081 0.3362 0.090 Uiso 1 1 calc R
C7 C 0.57259(13) 0.48528(13) 0.36889(12) 0.0390(7) Uani 1 1 d .
C8 C 0.57551(13) 0.54440(13) 0.37162(11) 0.0369(7) Uani 1 1 d .
C9 C 0.54602(14) 0.55891(13) 0.41273(12) 0.0395(7) Uani 1 1 d .
C10 C 0.53674(19) 0.61691(15) 0.43290(15) 0.0655(11) Uani 1 1 d .
H10A H 0.5077 0.6368 0.4147 0.098 Uiso 1 1 calc R
H10B H 0.5723 0.6384 0.4318 0.098 Uiso 1 1 calc R
H10C H 0.5242 0.6134 0.4653 0.098 Uiso 1 1 calc R
C11 C 0.50985(18) 0.6141(2) 0.29066(18) 0.0910(16) Uani 1 1 d .
H11A H 0.4967 0.6534 0.2899 0.136 Uiso 1 1 calc R
H11B H 0.4889 0.5931 0.3146 0.136 Uiso 1 1 calc R
H11C H 0.5034 0.5964 0.2602 0.136 Uiso 1 1 calc R
C12 C 0.57212(15) 0.61277(15) 0.30188(13) 0.0500(9) Uani 1 1 d .
C13 C 0.60091(14) 0.58411(13) 0.33681(11) 0.0394(7) Uani 1 1 d .
C14 C 0.65868(14) 0.60078(14) 0.33175(12) 0.0440(8) Uani 1 1 d .
C15 C 0.70863(16) 0.5821(2) 0.36005(15) 0.0691(12) Uani 1 1 d .
H15A H 0.7434 0.5976 0.3464 0.104 Uiso 1 1 calc R
H15B H 0.7106 0.5406 0.3602 0.104 Uiso 1 1 calc R
H15C H 0.7046 0.5959 0.3921 0.104 Uiso 1 1 calc R
C16 C 0.50271(16) 0.33335(13) 0.43648(12) 0.0425(8) Uani 1 1 d .
C17A C 0.4735(8) 0.2289(8) 0.4358(7) 0.054(3) Uani 0.20 1 d PU
H17A H 0.4612 0.2187 0.4039 0.065 Uiso 0.20 1 calc PR
H17B H 0.4510 0.2088 0.4598 0.065 Uiso 0.20 1 calc PR
C17 C 0.4781(2) 0.27285(19) 0.44165(19) 0.0566(12) Uani 0.80 1 d PU
H16 H 0.4675 0.2846 0.4736 0.068 Uiso 0.80 1 calc PR
H17 H 0.4581 0.2963 0.4183 0.068 Uiso 0.80 1 calc PR
N1 N 0.37052(11) 0.44166(11) 0.48322(10) 0.0420(6) Uani 1 1 d .
N2 N 0.36274(12) 0.39250(12) 0.45887(10) 0.0479(7) Uani 1 1 d .
H2 H 0.3893 0.3761 0.4422 0.057 Uiso 1 1 calc R
N3 N 0.52622(12) 0.51187(11) 0.43407(9) 0.0420(6) Uani 1 1 d .
N4 N 0.54310(11) 0.46772(11) 0.40668(9) 0.0399(6) Uani 1 1 d .
H4 H 0.5357 0.4320 0.4129 0.048 Uiso 1 1 calc R
N5 N 0.61118(13) 0.64327(12) 0.27777(10) 0.0498(7) Uani 1 1 d .
H5 H 0.6032 0.6645 0.2535 0.060 Uiso 1 1 calc R
N6 N 0.66417(12) 0.63684(12) 0.29587(10) 0.0468(7) Uani 1 1 d .
O1A O 0.4572(8) 0.3434(6) 0.4169(8) 0.068(3) Uani 0.20 1 d PU
O1 O 0.4673(2) 0.37109(16) 0.42278(19) 0.0781(13) Uani 0.80 1 d PU
O2A O 0.5349(9) 0.3699(8) 0.4538(7) 0.066(3) Uani 0.20 1 d PU
O2 O 0.5529(2) 0.3441(2) 0.44446(17) 0.0715(13) Uani 0.80 1 d PU

loop_
_atom_site_aniso_label
_atom_site_aniso_U_11
_atom_site_aniso_U_22
_atom_site_aniso_U_33
_atom_site_aniso_U_23
_atom_site_aniso_U_13
_atom_site_aniso_U_12
Ag1 0.03129(15) 0.0627(2) 0.0572(2) 0.02241(14) 0.00356(11) 0.00124(12)
C1 0.0393(19) 0.048(2) 0.052(2) -0.0055(16) 0.0036(15) -0.0031(15)
C2 0.0332(17) 0.0335(16) 0.0470(18) 0.0024(14) 0.0016(14) 0.0039(13)
C3 0.0338(16) 0.0344(17) 0.051(2) 0.0022(15) 0.0025(14) 0.0024(14)
C4 0.043(2) 0.0349(18) 0.062(2) 0.0005(16) 0.0014(16) 0.0037(15)
C5 0.072(3) 0.045(2) 0.089(3) -0.015(2) -0.001(2) 0.0006(19)
C6 0.072(3) 0.052(2) 0.057(2) -0.0074(18) 0.020(2) 0.0002(19)
C7 0.0356(17) 0.0408(18) 0.0407(18) 0.0051(14) 0.0039(14) -0.0024(13)
C8 0.0345(16) 0.0377(17) 0.0385(17) 0.0039(14) 0.0048(14) -0.0052(13)
C9 0.0401(18) 0.0346(17) 0.0439(18) 0.0022(14) 0.0070(15) -0.0041(13)
C10 0.084(3) 0.042(2) 0.070(3) -0.0027(19) 0.029(2) -0.005(2)
C11 0.056(3) 0.112(4) 0.104(4) 0.054(3) -0.019(3) -0.025(3)
C12 0.049(2) 0.047(2) 0.054(2) 0.0121(17) 0.0033(17) -0.0115(16)
C13 0.0439(19) 0.0367(17) 0.0376(17) 0.0024(14) 0.0087(14) -0.0071(14)
C14 0.0453(19) 0.0454(19) 0.0413(18) 0.0048(15) 0.0084(15) -0.0086(15)
C15 0.048(2) 0.096(3) 0.063(3) 0.024(2) 0.002(2) -0.011(2)
C16 0.054(2) 0.0325(18) 0.0406(19) -0.0021(15) 0.0097(17) -0.0004(16)
C17A 0.054(5) 0.035(5) 0.074(5) -0.001(5) 0.015(5) -0.001(5)
C17 0.058(3) 0.036(2) 0.076(3) 0.005(2) 0.011(2) 0.000(2)
N1 0.0326(14) 0.0372(15) 0.0562(17) -0.0014(13) 0.0037(13) 0.0027(11)
N2 0.0435(17) 0.0381(16) 0.0621(18) -0.0056(14) 0.0091(14) 0.0117(12)
N3 0.0414(15) 0.0404(15) 0.0442(15) 0.0033(13) 0.0121(13) -0.0071(12)
N4 0.0432(15) 0.0312(14) 0.0454(16) 0.0032(12) 0.0059(13) -0.0066(11)
N5 0.0535(18) 0.0474(17) 0.0486(17) 0.0179(14) 0.0026(14) -0.0086(14)
N6 0.0476(17) 0.0468(17) 0.0460(16) 0.0057(14) 0.0100(14) -0.0130(13)
O1A 0.069(5) 0.019(5) 0.116(5) 0.016(6) 0.030(5) 0.020(5)
O1 0.074(3) 0.037(2) 0.123(3) 0.021(3) 0.037(2) 0.016(2)
O2A 0.068(6) 0.073(7) 0.056(5) -0.002(5) -0.013(5) -0.025(5)
O2 0.068(3) 0.084(4) 0.063(3) -0.003(2) -0.009(2) -0.036(2)

loop_
_atom_type_symbol
_atom_type_description
_atom_type_scat_dispersion_real
_atom_type_scat_dispersion_imag
_atom_type_scat_source
C C 0.0033 0.0016 'International Tables Vol C Tables 4.2.6.8 and 6.1.1.4'
H H 0.0000 0.0000 'International Tables Vol C Tables 4.2.6.8 and 6.1.1.4'
Ag Ag -0.8971 1.1015 'International Tables Vol C Tables 4.2.6.8 and 6.1.1.4'
N N 0.0061 0.0033 'International Tables Vol C Tables 4.2.6.8 and 6.1.1.4'
O O 0.0106 0.0060 'International Tables Vol C Tables 4.2.6.8 and 6.1.1.4'

loop_
_geom_angle_atom_site_label_1
_geom_angle_atom_site_label_2
_geom_angle_atom_site_label_3
_geom_angle
_geom_angle_site_symmetry_1
_geom_angle_site_symmetry_3
N1 Ag1 N3 139.70(10) . .
N1 Ag1 N6 97.61(10) . 19_576
N3 Ag1 N6 106.89(10) . 19_576
N1 Ag1 Ag1 124.05(7) . 17_666
N3 Ag1 Ag1 59.84(7) . 17_666
N6 Ag1 Ag1 129.81(8) 19_576 17_666
C2 C1 H1A 109.5 . .
C2 C1 H1B 109.5 . .
H1A C1 H1B 109.5 . .
C2 C1 H1C 109.5 . .
H1A C1 H1C 109.5 . .
H1B C1 H1C 109.5 . .
N1 C2 C3 110.7(3) . .
N1 C2 C1 120.2(3) . .
C3 C2 C1 129.1(3) . .
C4 C3 C2 105.0(3) . .
C4 C3 C3 129.8(3) . 5_556
C2 C3 C3 125.1(2) . 5_556
N2 C4 C3 106.7(3) . .
N2 C4 C5 121.3(3) . .
C3 C4 C5 132.0(3) . .
C4 C5 H5A 109.5 . .
C4 C5 H5B 109.5 . .
H5A C5 H5B 109.5 . .
C4 C5 H5C 109.5 . .
H5A C5 H5C 109.5 . .
H5B C5 H5C 109.5 . .
C7 C6 H6A 109.5 . .
C7 C6 H6B 109.5 . .
H6A C6 H6B 109.5 . .
C7 C6 H6C 109.5 . .
H6A C6 H6C 109.5 . .
H6B C6 H6C 109.5 . .
N4 C7 C8 106.6(3) . .
N4 C7 C6 122.4(3) . .
C8 C7 C6 131.0(3) . .
C7 C8 C9 105.3(3) . .
C7 C8 C13 127.4(3) . .
C9 C8 C13 127.1(3) . .
N3 C9 C8 110.5(3) . .
N3 C9 C10 121.6(3) . .
C8 C9 C10 128.0(3) . .
C9 C10 H10A 109.5 . .
C9 C10 H10B 109.5 . .
H10A C10 H10B 109.5 . .
C9 C10 H10C 109.5 . .
H10A C10 H10C 109.5 . .
H10B C10 H10C 109.5 . .
C12 C11 H11A 109.5 . .
C12 C11 H11B 109.5 . .
H11A C11 H11B 109.5 . .
C12 C11 H11C 109.5 . .
H11A C11 H11C 109.5 . .
H11B C11 H11C 109.5 . .
N5 C12 C13 107.1(3) . .
N5 C12 C11 122.9(3) . .
C13 C12 C11 130.0(3) . .
C12 C13 C14 105.1(3) . .
C12 C13 C8 126.3(3) . .
C14 C13 C8 128.6(3) . .
N6 C14 C13 110.2(3) . .
N6 C14 C15 121.8(3) . .
C13 C14 C15 128.0(3) . .
C14 C15 H15A 109.5 . .
C14 C15 H15B 109.5 . .
H15A C15 H15B 109.5 . .
C14 C15 H15C 109.5 . .
H15A C15 H15C 109.5 . .
H15B C15 H15C 109.5 . .
O2 C16 O1A 151.8(8) . .
O2 C16 O2A 37.0(9) . .
O1A C16 O2A 125.2(12) . .
O2 C16 O1 122.7(4) . .
O1A C16 O1 33.0(6) . .
O2A C16 O1 92.3(10) . .
O2 C16 C17 122.2(4) . .
O1A C16 C17 83.9(7) . .
O2A C16 C17 145.5(11) . .
O1 C16 C17 115.1(4) . .
O2 C16 C17A 81.5(7) . 10_554
O1A C16 C17A 119.0(10) . 10_554
O2A C16 C17A 115.5(12) . 10_554
O1 C16 C17A 151.3(8) . 10_554
C17 C16 C17A 43.4(7) . 10_554
C17 C17A C17 84.9(15) . 10_554
C17 C17A C16 151.5(19) . 10_554
C17 C17A C16 67.2(10) 10_554 10_554
C17 C17A C17A 46.2(10) . 10_554
C17 C17A C17A 41.3(9) 10_554 10_554
C16 C17A C17A 107.7(18) 10_554 10_554
C17 C17A O2 158.2(17) . 10_554
C17 C17A O2 106.3(13) 10_554 10_554
C16 C17A O2 41.2(5) 10_554 10_554
C17A C17A O2 147.6(19) 10_554 10_554
C17 C17A H17A 114.5 . .
C17 C17A H17A 114.5 10_554 .
C16 C17A H17A 83.6 10_554 .
C17A C17A H17A 112.4 10_554 .
O2 C17A H17A 78.4 10_554 .
C17 C17A H17B 114.5 . .
C17 C17A H17B 114.5 10_554 .
C16 C17A H17B 74.8 10_554 .
C17A C17A H17B 135.9 10_554 .
O2 C17A H17B 44.0 10_554 .
H17A C17A H17B 111.6 . .
C17A C17 C17A 92.5(15) . 10_554
C17A C17 C17 50.3(11) . 10_554
C17A C17 C17 44.8(9) 10_554 10_554
C17A C17 C16 158.3(12) . .
C17A C17 C16 69.4(10) 10_554 .
C17 C17 C16 114.0(5) 10_554 .
C17A C17 O1A 141.7(15) . .
C17A C17 O1A 103.7(12) 10_554 .
C17 C17 O1A 145.4(7) 10_554 .
C16 C17 O1A 40.9(6) . .
C17A C17 H16 113.2 . .
C17A C17 H16 113.2 10_554 .
C17 C17 H16 112.1 10_554 .
C16 C17 H16 85.8 . .
O1A C17 H16 92.1 . .
C17A C17 H17 113.2 . .
C17A C17 H17 113.2 10_554 .
C17 C17 H17 137.2 10_554 .
C16 C17 H17 66.3 . .
O1A C17 H17 28.6 . .
H16 C17 H17 110.6 . .
C2 N1 N2 105.4(3) . .
C2 N1 Ag1 126.3(2) . .
N2 N1 Ag1 126.1(2) . .
C4 N2 N1 112.2(3) . .
C4 N2 H2 123.9 . .
N1 N2 H2 123.9 . .
C9 N3 N4 105.4(2) . .
C9 N3 Ag1 126.3(2) . .
N4 N3 Ag1 118.45(18) . .
C7 N4 N3 112.2(3) . .
C7 N4 H4 123.9 . .
N3 N4 H4 123.9 . .
C12 N5 N6 111.7(3) . .
C12 N5 H5 124.2 . .
N6 N5 H5 124.2 . .
C14 N6 N5 105.9(3) . .
C14 N6 Ag1 127.3(2) . 28_656
N5 N6 Ag1 125.9(2) . 28_656
O1 O1A C16 77(2) . .
O1 O1A C17 129(3) . .
C16 O1A C17 55.2(7) . .
O1A O1 C16 69.8(18) . .
O1A O1 O2A 113(2) . .
C16 O1 O2A 43.2(6) . .
O2 O2A C16 70.2(15) . .
O2 O2A O1 108(2) . .
C16 O2A O1 44.6(7) . .
O2A O2 C16 72.9(17) . .
O2A O2 C17A 125.7(19) . 10_554
C16 O2 C17A 57.3(6) . 10_554

loop_
_geom_bond_atom_site_label_1
_geom_bond_atom_site_label_2
_geom_bond_distance
_geom_bond_site_symmetry_2
Ag1 N1 2.224(3) .
Ag1 N3 2.232(3) .
Ag1 N6 2.362(3) 19_576
Ag1 Ag1 3.0246(5) 17_666
C1 C2 1.473(4) .
C1 H1A 0.9600 .
C1 H1B 0.9600 .
C1 H1C 0.9600 .
C2 N1 1.318(4) .
C2 C3 1.389(4) .
C3 C4 1.373(4) .
C3 C3 1.464(6) 5_556
C4 N2 1.325(4) .
C4 C5 1.481(5) .
C5 H5A 0.9600 .
C5 H5B 0.9600 .
C5 H5C 0.9600 .
C6 C7 1.472(5) .
C6 H6A 0.9600 .
C6 H6B 0.9600 .
C6 H6C 0.9600 .
C7 N4 1.326(4) .
C7 C8 1.370(4) .
C8 C9 1.383(4) .
C8 C13 1.464(4) .
C9 N3 1.324(4) .
C9 C10 1.471(5) .
C10 H10A 0.9600 .
C10 H10B 0.9600 .
C10 H10C 0.9600 .
C11 C12 1.474(5) .
C11 H11A 0.9600 .
C11 H11B 0.9600 .
C11 H11C 0.9600 .
C12 N5 1.331(4) .
C12 C13 1.358(5) .
C13 C14 1.397(4) .
C14 N6 1.315(4) .
C14 C15 1.467(5) .
C15 H15A 0.9600 .
C15 H15B 0.9600 .
C15 H15C 0.9600 .
C16 O2 1.207(5) .
C16 O1A 1.21(2) .
C16 O2A 1.226(19) .
C16 O1 1.257(5) .
C16 C17 1.517(5) .
C16 C17A 1.540(18) 10_554
C17A C17 1.035(17) .
C17A C17 1.131(19) 10_554
C17A C16 1.540(18) 10_554
C17A C17A 1.57(4) 10_554
C17A O2 1.810(18) 10_554
C17A H17A 0.9700 .
C17A H17B 0.9700 .
C17 C17A 1.131(19) 10_554
C17 C17 1.464(9) 10_554
C17 O1A 1.837(16) .
C17 H16 0.9700 .
C17 H17 0.9700 .
N1 N2 1.339(4) .
N2 H2 0.8600 .
N3 N4 1.337(4) .
N4 H4 0.8600 .
N5 N6 1.335(4) .
N5 H5 0.8600 .
N6 Ag1 2.362(3) 28_656
O1A O1 0.701(15) .
O1 O2A 1.79(2) .
O2A O2 0.772(18) .
O2 C17A 1.810(18) 10_554
